data_7714104
loop_
_publ_author_name
'Siewert, Jan-Erik'
'Schumann, Andr\'e'
'Wellnitz, Tim'
'Dankert, Fabian'
'Hering-Junghans, Christian'

_publ_section_title
;
 Triphosphiranes as Phosphinidene-Transfer Agents -- Synthesis of Regular
 and Chelating NHC Phosphinidene Adducts
;
_journal_name_full 'Dalton Transactions'
_journal_paper_doi 10.1039/D3DT02690F
_journal_year 2023
_chemical_formula_moiety 'C24 H39 N2 P'
_chemical_formula_sum 'C24 H39 N2 P'
_chemical_formula_weight 386.54
_space_group_crystal_system orthorhombic
_space_group_IT_number 61
_space_group_name_Hall '-P 2ac 2ab'
_space_group_name_H-M_alt 'P b c a'
_atom_sites_solution_hydrogens geom
_audit_creation_method SHELXL-2014/7
_audit_update_record
;
2023-08-17 deposited with the CCDC.	2023-09-26 downloaded from the CCDC.
;
_cell_angle_alpha 90
_cell_angle_beta 90
_cell_angle_gamma 90
_cell_formula_units_Z 8
_cell_length_a 10.9389(3)
_cell_length_b 16.6305(4)
_cell_length_c 25.9319(6)
_cell_measurement_reflns_used 9911
_cell_measurement_temperature 150(2)
_cell_measurement_theta_max 66.49
_cell_measurement_theta_min 3.41
_cell_volume 4717.5(2)
_computing_cell_refinement 'Bruker Apex V7.51A'
_computing_data_collection 'Bruker Apex V7.51A'
_computing_data_reduction 'Bruker SAINT'
_computing_molecular_graphics 'ORTEP-3v2.01 (Farrugia, 1997)'
_computing_publication_material 'SHELXL-2014/7 (Sheldrick, 2014)'
_computing_structure_refinement 'SHELXL-2014/7 (Sheldrick, 2014)'
_computing_structure_solution 'Bruker SHELXTL'
_diffrn_ambient_temperature 150(2)
_diffrn_measured_fraction_theta_full 0.998
_diffrn_measured_fraction_theta_max 0.998
_diffrn_measurement_device_type 'Bruker APEX-II CCD'
_diffrn_measurement_method '\f and \w scans'
_diffrn_radiation_monochromator multilayer
_diffrn_radiation_source microfocus
_diffrn_radiation_type CuK\a
_diffrn_radiation_wavelength 1.54178
_diffrn_reflns_av_R_equivalents 0.0325
_diffrn_reflns_av_unetI/netI 0.0187
_diffrn_reflns_Laue_measured_fraction_full 0.998
_diffrn_reflns_Laue_measured_fraction_max 0.998
_diffrn_reflns_limit_h_max 9
_diffrn_reflns_limit_h_min -12
_diffrn_reflns_limit_k_max 19
_diffrn_reflns_limit_k_min -19
_diffrn_reflns_limit_l_max 30
_diffrn_reflns_limit_l_min -30
_diffrn_reflns_number 32203
_diffrn_reflns_point_group_measured_fraction_full 0.998
_diffrn_reflns_point_group_measured_fraction_max 0.998
_diffrn_reflns_theta_full 65.999
_diffrn_reflns_theta_max 65.999
_diffrn_reflns_theta_min 3.409
_exptl_absorpt_coefficient_mu 1.087
_exptl_absorpt_correction_T_max 0.883
_exptl_absorpt_correction_T_min 0.745
_exptl_absorpt_correction_type multi-scan
_exptl_absorpt_process_details '(SADABS; Sheldrick, 2014)'
_exptl_crystal_colour yellow
_exptl_crystal_density_diffrn 1.088
_exptl_crystal_description block
_exptl_crystal_F_000 1696
_exptl_crystal_size_max 0.288
_exptl_crystal_size_mid 0.226
_exptl_crystal_size_min 0.117
_refine_diff_density_max 0.247
_refine_diff_density_min -0.263
_refine_diff_density_rms 0.039
_refine_ls_extinction_method none
_refine_ls_goodness_of_fit_ref 1.063
_refine_ls_hydrogen_treatment constr
_refine_ls_matrix_type full
_refine_ls_number_parameters 284
_refine_ls_number_reflns 4107
_refine_ls_number_restraints 0
_refine_ls_restrained_S_all 1.063
_refine_ls_R_factor_all 0.0349
_refine_ls_R_factor_gt 0.0329
_refine_ls_shift/su_max 0.002
_refine_ls_shift/su_mean 0.000
_refine_ls_structure_factor_coef Fsqd
_refine_ls_weighting_details 'w=1/[\s^2^(Fo^2^)+(0.0514P)^2^+1.1734P] where P=(Fo^2^+2Fc^2^)/3'
_refine_ls_weighting_scheme calc
_refine_ls_wR_factor_gt 0.0890
_refine_ls_wR_factor_ref 0.0917
_reflns_Friedel_coverage 0.000
_reflns_number_gt 3829
_reflns_number_total 4107
_reflns_threshold_expression 'I > 2\s(I)'
_cod_data_source_file d3dt02690f2.cif
_cod_data_source_block ax1954_TipPIiPr2_cu_cmpd3c
_cod_database_code 7714104
_shelx_shelxl_version_number 2014/7
_shelx_space_group_comment
;
The symmetry employed for this shelxl refinement is uniquely defined
by the following loop, which should always be used as a source of
symmetry information in preference to the above space-group names.
They are only intended as comments.
;
_shelx_estimated_absorpt_t_min 0.745
_shelx_estimated_absorpt_t_max 0.883

loop_
_space_group_symop_operation_xyz
'x, y, z'
'-x+1/2, -y, z+1/2'
'-x, y+1/2, -z+1/2'
'x+1/2, -y+1/2, -z'
'-x, -y, -z'
'x-1/2, y, -z-1/2'
'x, -y-1/2, z-1/2'
'-x-1/2, y-1/2, z'

loop_
_atom_site_label
_atom_site_type_symbol
_atom_site_fract_x
_atom_site_fract_y
_atom_site_fract_z
_atom_site_U_iso_or_equiv
_atom_site_adp_type
_atom_site_occupancy
_atom_site_site_symmetry_order
_atom_site_calc_flag
_atom_site_refinement_flags_posn
_atom_site_refinement_flags_adp
_atom_site_refinement_flags_occupancy
_atom_site_disorder_assembly
_atom_site_disorder_group
C1 C 0.30973(10) 0.39801(6) 0.64385(4) 0.0228(2) Uani 1 1 d . . . . .
C2 C 0.19019(11) 0.37288(7) 0.62982(4) 0.0248(2) Uani 1 1 d . . . . .
C3 C 0.17195(11) 0.33797(7) 0.58183(5) 0.0260(3) Uani 1 1 d . . . . .
H3 H 0.0915 0.3221 0.5725 0.031 Uiso 1 1 calc R U . . .
C4 C 0.26630(11) 0.32508(7) 0.54673(4) 0.0248(2) Uani 1 1 d . . . . .
C5 C 0.38425(11) 0.34377(7) 0.56253(4) 0.0254(2) Uani 1 1 d . . . . .
H5 H 0.4508 0.3318 0.5403 0.030 Uiso 1 1 calc R U . . .
C6 C 0.40775(10) 0.37972(6) 0.61026(4) 0.0237(2) Uani 1 1 d . . . . .
C7A C 0.0741(11) 0.3884(9) 0.6653(4) 0.0263(19) Uani 0.499(13) 1 d . . P A 1
H7A H 0.0899 0.4371 0.6869 0.032 Uiso 0.499(13) 1 calc R U P A 1
C8A C -0.0417(6) 0.4000(5) 0.6375(3) 0.0456(15) Uani 0.499(13) 1 d . . P A 1
H8A1 H -0.0306 0.4409 0.6106 0.068 Uiso 0.499(13) 1 calc R U P A 1
H8A2 H -0.1049 0.4178 0.6617 0.068 Uiso 0.499(13) 1 calc R U P A 1
H8A3 H -0.0667 0.3492 0.6215 0.068 Uiso 0.499(13) 1 calc R U P A 1
C9A C 0.0690(7) 0.3145(4) 0.7009(3) 0.0493(15) Uani 0.499(13) 1 d . . P A 1
H9A1 H -0.0005 0.3196 0.7245 0.074 Uiso 0.499(13) 1 calc R U P A 1
H9A2 H 0.1450 0.3109 0.7208 0.074 Uiso 0.499(13) 1 calc R U P A 1
H9A3 H 0.0592 0.2658 0.6800 0.074 Uiso 0.499(13) 1 calc R U P A 1
C7B C 0.0867(11) 0.3784(9) 0.6656(4) 0.028(2) Uani 0.501(13) 1 d . . P A 2
H7B H 0.1157 0.4068 0.6973 0.034 Uiso 0.501(13) 1 calc R U P A 2
C8B C 0.0309(6) 0.2984(3) 0.6823(3) 0.0435(12) Uani 0.501(13) 1 d . . P A 2
H8B1 H 0.0000 0.2698 0.6519 0.065 Uiso 0.501(13) 1 calc R U P A 2
H8B2 H -0.0366 0.3085 0.7062 0.065 Uiso 0.501(13) 1 calc R U P A 2
H8B3 H 0.0933 0.2657 0.6993 0.065 Uiso 0.501(13) 1 calc R U P A 2
C9B C -0.0202(7) 0.4296(5) 0.6416(3) 0.0511(17) Uani 0.501(13) 1 d . . P A 2
H9B1 H -0.0522 0.4022 0.6109 0.077 Uiso 0.501(13) 1 calc R U P A 2
H9B2 H 0.0107 0.4827 0.6318 0.077 Uiso 0.501(13) 1 calc R U P A 2
H9B3 H -0.0858 0.4357 0.6670 0.077 Uiso 0.501(13) 1 calc R U P A 2
C10 C 0.23507(11) 0.29597(8) 0.49271(5) 0.0312(3) Uani 1 1 d . . . . .
H10 H 0.1759 0.2505 0.4964 0.037 Uiso 1 1 calc R U . . .
C11 C 0.34280(13) 0.26539(9) 0.46131(5) 0.0380(3) Uani 1 1 d . . . . .
H11A H 0.3998 0.3097 0.4548 0.057 Uiso 1 1 calc R U . . .
H11B H 0.3133 0.2440 0.4284 0.057 Uiso 1 1 calc R U . . .
H11C H 0.3848 0.2228 0.4805 0.057 Uiso 1 1 calc R U . . .
C12 C 0.17023(16) 0.36289(12) 0.46336(6) 0.0565(4) Uani 1 1 d . . . . .
H12A H 0.0997 0.3815 0.4833 0.085 Uiso 1 1 calc R U . . .
H12B H 0.1425 0.3425 0.4299 0.085 Uiso 1 1 calc R U . . .
H12C H 0.2269 0.4078 0.4580 0.085 Uiso 1 1 calc R U . . .
C13 C 0.53912(11) 0.39944(7) 0.62501(5) 0.0296(3) Uani 1 1 d . . . . .
H13 H 0.5364 0.4469 0.6487 0.035 Uiso 1 1 calc R U . . .
C14 C 0.59466(14) 0.32958(10) 0.65529(7) 0.0534(4) Uani 1 1 d . . . . .
H14A H 0.5441 0.3184 0.6857 0.080 Uiso 1 1 calc R U . . .
H14B H 0.6775 0.3439 0.6663 0.080 Uiso 1 1 calc R U . . .
H14C H 0.5979 0.2817 0.6333 0.080 Uiso 1 1 calc R U . . .
C15 C 0.62151(12) 0.42201(9) 0.57979(5) 0.0388(3) Uani 1 1 d . . . . .
H15A H 0.7005 0.4408 0.5929 0.058 Uiso 1 1 calc R U . . .
H15B H 0.5828 0.4649 0.5597 0.058 Uiso 1 1 calc R U . . .
H15C H 0.6341 0.3748 0.5578 0.058 Uiso 1 1 calc R U . . .
C16 C 0.26053(10) 0.54584(7) 0.69236(4) 0.0236(2) Uani 1 1 d . . . . .
C17 C 0.18256(12) 0.66244(7) 0.66186(5) 0.0351(3) Uani 1 1 d . . . . .
H17 H 0.1558 0.7029 0.6386 0.042 Uiso 1 1 calc R U . . .
C18 C 0.18305(12) 0.66754(8) 0.71311(5) 0.0360(3) Uani 1 1 d . . . . .
H18 H 0.1573 0.7124 0.7330 0.043 Uiso 1 1 calc R U . . .
C19 C 0.26262(11) 0.56675(7) 0.59499(4) 0.0287(3) Uani 1 1 d . . . . .
H19 H 0.2743 0.5072 0.5930 0.034 Uiso 1 1 calc R U . . .
C20 C 0.16141(14) 0.58946(10) 0.55781(6) 0.0471(4) Uani 1 1 d . . . . .
H20A H 0.0853 0.5629 0.5682 0.071 Uiso 1 1 calc R U . . .
H20B H 0.1837 0.5723 0.5229 0.071 Uiso 1 1 calc R U . . .
H20C H 0.1498 0.6479 0.5583 0.071 Uiso 1 1 calc R U . . .
C21 C 0.38275(12) 0.60627(9) 0.58146(5) 0.0401(3) Uani 1 1 d . . . . .
H21A H 0.3737 0.6648 0.5833 0.060 Uiso 1 1 calc R U . . .
H21B H 0.4067 0.5908 0.5464 0.060 Uiso 1 1 calc R U . . .
H21C H 0.4458 0.5889 0.6059 0.060 Uiso 1 1 calc R U . . .
C22 C 0.24989(12) 0.57688(8) 0.78679(5) 0.0335(3) Uani 1 1 d . . . . .
H22 H 0.2460 0.5172 0.7910 0.040 Uiso 1 1 calc R U . . .
C23 C 0.15220(15) 0.61393(10) 0.82098(6) 0.0478(4) Uani 1 1 d . . . . .
H23A H 0.1587 0.6727 0.8197 0.072 Uiso 1 1 calc R U . . .
H23B H 0.1636 0.5955 0.8566 0.072 Uiso 1 1 calc R U . . .
H23C H 0.0712 0.5975 0.8087 0.072 Uiso 1 1 calc R U . . .
C24 C 0.37766(15) 0.60422(11) 0.80175(6) 0.0492(4) Uani 1 1 d . . . . .
H24A H 0.4380 0.5766 0.7801 0.074 Uiso 1 1 calc R U . . .
H24B H 0.3927 0.5912 0.8381 0.074 Uiso 1 1 calc R U . . .
H24C H 0.3847 0.6624 0.7967 0.074 Uiso 1 1 calc R U . . .
N1 N 0.22823(9) 0.58720(6) 0.64845(4) 0.0269(2) Uani 1 1 d . . . . .
N2 N 0.22796(9) 0.59562(6) 0.73222(4) 0.0286(2) Uani 1 1 d . . . . .
P1 P 0.33862(3) 0.45360(2) 0.70453(2) 0.02617(11) Uani 1 1 d . . . . .

loop_
_atom_site_aniso_label
_atom_site_aniso_U_11
_atom_site_aniso_U_22
_atom_site_aniso_U_33
_atom_site_aniso_U_23
_atom_site_aniso_U_13
_atom_site_aniso_U_12
C1 0.0276(6) 0.0185(5) 0.0223(5) 0.0014(4) -0.0010(4) 0.0003(4)
C2 0.0272(6) 0.0210(5) 0.0263(6) -0.0008(4) 0.0032(5) -0.0018(4)
C3 0.0242(6) 0.0249(6) 0.0289(6) -0.0014(5) 0.0007(4) -0.0045(4)
C4 0.0294(6) 0.0215(5) 0.0235(5) -0.0006(4) 0.0012(4) -0.0027(4)
C5 0.0253(6) 0.0235(5) 0.0274(6) -0.0015(4) 0.0042(5) 0.0004(4)
C6 0.0240(6) 0.0193(5) 0.0279(6) 0.0016(4) -0.0007(4) 0.0007(4)
C7A 0.023(3) 0.024(3) 0.032(3) -0.0025(18) 0.018(2) -0.001(3)
C8A 0.026(2) 0.065(4) 0.045(2) -0.014(3) 0.0018(16) 0.002(3)
C9A 0.048(3) 0.046(2) 0.054(3) 0.008(2) 0.027(2) 0.000(2)
C7B 0.023(3) 0.031(4) 0.031(3) -0.0146(19) -0.007(2) 0.003(2)
C8B 0.040(2) 0.044(2) 0.047(3) 0.0086(18) 0.0166(19) -0.0055(17)
C9B 0.037(3) 0.048(3) 0.067(4) 0.006(3) 0.025(3) 0.011(2)
C10 0.0322(6) 0.0368(7) 0.0246(6) -0.0046(5) 0.0022(5) -0.0086(5)
C11 0.0441(8) 0.0432(7) 0.0265(6) -0.0071(5) 0.0063(5) -0.0036(6)
C12 0.0613(10) 0.0781(12) 0.0299(7) -0.0035(7) -0.0106(7) 0.0214(9)
C13 0.0242(6) 0.0309(6) 0.0336(6) -0.0028(5) -0.0022(5) 0.0003(5)
C14 0.0332(8) 0.0613(10) 0.0656(10) 0.0218(8) -0.0129(7) 0.0018(7)
C15 0.0270(6) 0.0443(8) 0.0450(8) -0.0025(6) 0.0021(6) -0.0050(6)
C16 0.0233(6) 0.0240(6) 0.0235(5) -0.0026(4) 0.0016(4) -0.0049(4)
C17 0.0371(7) 0.0242(6) 0.0440(7) 0.0049(5) 0.0081(6) 0.0046(5)
C18 0.0394(7) 0.0239(6) 0.0448(7) -0.0046(5) 0.0131(6) 0.0003(5)
C19 0.0378(7) 0.0258(6) 0.0225(6) 0.0023(4) -0.0014(5) 0.0011(5)
C20 0.0438(8) 0.0583(9) 0.0392(8) 0.0060(7) -0.0124(6) -0.0032(7)
C21 0.0349(7) 0.0554(8) 0.0299(6) 0.0008(6) 0.0040(5) -0.0015(6)
C22 0.0383(7) 0.0376(7) 0.0246(6) -0.0075(5) 0.0053(5) -0.0074(5)
C23 0.0499(9) 0.0594(10) 0.0340(7) -0.0124(7) 0.0135(6) -0.0041(7)
C24 0.0454(9) 0.0650(10) 0.0371(7) -0.0158(7) -0.0004(6) -0.0147(8)
N1 0.0302(5) 0.0230(5) 0.0274(5) 0.0022(4) 0.0030(4) 0.0011(4)
N2 0.0320(5) 0.0255(5) 0.0284(5) -0.0048(4) 0.0060(4) -0.0042(4)
P1 0.03149(19) 0.02553(18) 0.02151(17) -0.00135(11) -0.00444(11) 0.00189(11)

loop_
_atom_type_symbol
_atom_type_description
_atom_type_scat_dispersion_real
_atom_type_scat_dispersion_imag
_atom_type_scat_source
C C 0.0181 0.0091 'International Tables Vol C Tables 4.2.6.8 and 6.1.1.4'
H H 0.0000 0.0000 'International Tables Vol C Tables 4.2.6.8 and 6.1.1.4'
N N 0.0311 0.0180 'International Tables Vol C Tables 4.2.6.8 and 6.1.1.4'
P P 0.2955 0.4335 'International Tables Vol C Tables 4.2.6.8 and 6.1.1.4'

loop_
_geom_angle_atom_site_label_1
_geom_angle_atom_site_label_2
_geom_angle_atom_site_label_3
_geom_angle
_geom_angle_site_symmetry_1
_geom_angle_site_symmetry_3
_geom_angle_publ_flag
C6 C1 C2 118.48(10) . . ?
C6 C1 P1 120.08(8) . . ?
C2 C1 P1 121.44(8) . . ?
C3 C2 C1 119.03(10) . . ?
C3 C2 C7B 118.8(4) . . ?
C1 C2 C7B 122.0(3) . . ?
C3 C2 C7A 118.2(4) . . ?
C1 C2 C7A 122.7(4) . . ?
C2 C3 C4 122.95(11) . . ?
C2 C3 H3 118.5 . . ?
C4 C3 H3 118.5 . . ?
C5 C4 C3 117.47(10) . . ?
C5 C4 C10 123.46(10) . . ?
C3 C4 C10 118.98(10) . . ?
C4 C5 C6 121.83(10) . . ?
C4 C5 H5 119.1 . . ?
C6 C5 H5 119.1 . . ?
C5 C6 C1 119.85(10) . . ?
C5 C6 C13 119.20(10) . . ?
C1 C6 C13 120.94(10) . . ?
C8A C7A C9A 111.6(7) . . ?
C8A C7A C2 115.2(7) . . ?
C9A C7A C2 104.3(10) . . ?
C8A C7A H7A 108.5 . . ?
C9A C7A H7A 108.5 . . ?
C2 C7A H7A 108.5 . . ?
C7A C8A H8A1 109.5 . . ?
C7A C8A H8A2 109.5 . . ?
H8A1 C8A H8A2 109.5 . . ?
C7A C8A H8A3 109.5 . . ?
H8A1 C8A H8A3 109.5 . . ?
H8A2 C8A H8A3 109.5 . . ?
C7A C9A H9A1 109.5 . . ?
C7A C9A H9A2 109.5 . . ?
H9A1 C9A H9A2 109.5 . . ?
C7A C9A H9A3 109.5 . . ?
H9A1 C9A H9A3 109.5 . . ?
H9A2 C9A H9A3 109.5 . . ?
C2 C7B C8B 115.8(10) . . ?
C2 C7B C9B 110.9(7) . . ?
C8B C7B C9B 106.6(7) . . ?
C2 C7B H7B 107.8 . . ?
C8B C7B H7B 107.8 . . ?
C9B C7B H7B 107.8 . . ?
C7B C8B H8B1 109.5 . . ?
C7B C8B H8B2 109.5 . . ?
H8B1 C8B H8B2 109.5 . . ?
C7B C8B H8B3 109.5 . . ?
H8B1 C8B H8B3 109.5 . . ?
H8B2 C8B H8B3 109.5 . . ?
C7B C9B H9B1 109.5 . . ?
C7B C9B H9B2 109.5 . . ?
H9B1 C9B H9B2 109.5 . . ?
C7B C9B H9B3 109.5 . . ?
H9B1 C9B H9B3 109.5 . . ?
H9B2 C9B H9B3 109.5 . . ?
C11 C10 C4 115.20(11) . . ?
C11 C10 C12 109.74(11) . . ?
C4 C10 C12 109.41(11) . . ?
C11 C10 H10 107.4 . . ?
C4 C10 H10 107.4 . . ?
C12 C10 H10 107.4 . . ?
C10 C11 H11A 109.5 . . ?
C10 C11 H11B 109.5 . . ?
H11A C11 H11B 109.5 . . ?
C10 C11 H11C 109.5 . . ?
H11A C11 H11C 109.5 . . ?
H11B C11 H11C 109.5 . . ?
C10 C12 H12A 109.5 . . ?
C10 C12 H12B 109.5 . . ?
H12A C12 H12B 109.5 . . ?
C10 C12 H12C 109.5 . . ?
H12A C12 H12C 109.5 . . ?
H12B C12 H12C 109.5 . . ?
C6 C13 C15 114.67(10) . . ?
C6 C13 C14 109.90(11) . . ?
C15 C13 C14 110.31(11) . . ?
C6 C13 H13 107.2 . . ?
C15 C13 H13 107.2 . . ?
C14 C13 H13 107.2 . . ?
C13 C14 H14A 109.5 . . ?
C13 C14 H14B 109.5 . . ?
H14A C14 H14B 109.5 . . ?
C13 C14 H14C 109.5 . . ?
H14A C14 H14C 109.5 . . ?
H14B C14 H14C 109.5 . . ?
C13 C15 H15A 109.5 . . ?
C13 C15 H15B 109.5 . . ?
H15A C15 H15B 109.5 . . ?
C13 C15 H15C 109.5 . . ?
H15A C15 H15C 109.5 . . ?
H15B C15 H15C 109.5 . . ?
N2 C16 N1 104.79(10) . . ?
N2 C16 P1 120.67(9) . . ?
N1 C16 P1 134.34(9) . . ?
C18 C17 N1 107.77(11) . . ?
C18 C17 H17 126.1 . . ?
N1 C17 H17 126.1 . . ?
C17 C18 N2 107.67(11) . . ?
C17 C18 H18 126.2 . . ?
N2 C18 H18 126.2 . . ?
N1 C19 C21 109.85(10) . . ?
N1 C19 C20 110.72(11) . . ?
C21 C19 C20 112.28(11) . . ?
N1 C19 H19 107.9 . . ?
C21 C19 H19 107.9 . . ?
C20 C19 H19 107.9 . . ?
C19 C20 H20A 109.5 . . ?
C19 C20 H20B 109.5 . . ?
H20A C20 H20B 109.5 . . ?
C19 C20 H20C 109.5 . . ?
H20A C20 H20C 109.5 . . ?
H20B C20 H20C 109.5 . . ?
C19 C21 H21A 109.5 . . ?
C19 C21 H21B 109.5 . . ?
H21A C21 H21B 109.5 . . ?
C19 C21 H21C 109.5 . . ?
H21A C21 H21C 109.5 . . ?
H21B C21 H21C 109.5 . . ?
N2 C22 C23 111.19(12) . . ?
N2 C22 C24 109.42(11) . . ?
C23 C22 C24 112.12(12) . . ?
N2 C22 H22 108.0 . . ?
C23 C22 H22 108.0 . . ?
C24 C22 H22 108.0 . . ?
C22 C23 H23A 109.5 . . ?
C22 C23 H23B 109.5 . . ?
H23A C23 H23B 109.5 . . ?
C22 C23 H23C 109.5 . . ?
H23A C23 H23C 109.5 . . ?
H23B C23 H23C 109.5 . . ?
C22 C24 H24A 109.5 . . ?
C22 C24 H24B 109.5 . . ?
H24A C24 H24B 109.5 . . ?
C22 C24 H24C 109.5 . . ?
H24A C24 H24C 109.5 . . ?
H24B C24 H24C 109.5 . . ?
C16 N1 C17 109.56(10) . . ?
C16 N1 C19 126.61(10) . . ?
C17 N1 C19 122.23(10) . . ?
C16 N2 C18 110.11(10) . . ?
C16 N2 C22 123.77(10) . . ?
C18 N2 C22 125.87(10) . . ?
C16 P1 C1 101.38(5) . . ?

loop_
_geom_bond_atom_site_label_1
_geom_bond_atom_site_label_2
_geom_bond_distance
_geom_bond_site_symmetry_2
_geom_bond_publ_flag
C1 C6 1.4146(16) . ?
C1 C2 1.4202(16) . ?
C1 P1 1.8520(11) . ?
C2 C3 1.3877(16) . ?
C2 C7B 1.466(13) . ?
C2 C7A 1.589(12) . ?
C3 C4 1.3927(16) . ?
C3 H3 0.9500 . ?
C4 C5 1.3889(17) . ?
C4 C10 1.5210(15) . ?
C5 C6 1.3984(16) . ?
C5 H5 0.9500 . ?
C6 C13 1.5228(16) . ?
C7A C8A 1.471(14) . ?
C7A C9A 1.537(13) . ?
C7A H7A 1.0000 . ?
C8A H8A1 0.9800 . ?
C8A H8A2 0.9800 . ?
C8A H8A3 0.9800 . ?
C9A H9A1 0.9800 . ?
C9A H9A2 0.9800 . ?
C9A H9A3 0.9800 . ?
C7B C8B 1.526(13) . ?
C7B C9B 1.575(16) . ?
C7B H7B 1.0000 . ?
C8B H8B1 0.9800 . ?
C8B H8B2 0.9800 . ?
C8B H8B3 0.9800 . ?
C9B H9B1 0.9800 . ?
C9B H9B2 0.9800 . ?
C9B H9B3 0.9800 . ?
C10 C11 1.5200(18) . ?
C10 C12 1.523(2) . ?
C10 H10 1.0000 . ?
C11 H11A 0.9800 . ?
C11 H11B 0.9800 . ?
C11 H11C 0.9800 . ?
C12 H12A 0.9800 . ?
C12 H12B 0.9800 . ?
C12 H12C 0.9800 . ?
C13 C15 1.5259(18) . ?
C13 C14 1.5283(19) . ?
C13 H13 1.0000 . ?
C14 H14A 0.9800 . ?
C14 H14B 0.9800 . ?
C14 H14C 0.9800 . ?
C15 H15A 0.9800 . ?
C15 H15B 0.9800 . ?
C15 H15C 0.9800 . ?
C16 N2 1.3713(15) . ?
C16 N1 1.3763(15) . ?
C16 P1 1.7841(12) . ?
C17 C18 1.332(2) . ?
C17 N1 1.3915(16) . ?
C17 H17 0.9500 . ?
C18 N2 1.3848(17) . ?
C18 H18 0.9500 . ?
C19 N1 1.4761(15) . ?
C19 C21 1.5105(18) . ?
C19 C20 1.5160(18) . ?
C19 H19 1.0000 . ?
C20 H20A 0.9800 . ?
C20 H20B 0.9800 . ?
C20 H20C 0.9800 . ?
C21 H21A 0.9800 . ?
C21 H21B 0.9800 . ?
C21 H21C 0.9800 . ?
C22 N2 1.4689(16) . ?
C22 C23 1.5191(19) . ?
C22 C24 1.520(2) . ?
C22 H22 1.0000 . ?
C23 H23A 0.9800 . ?
C23 H23B 0.9800 . ?
C23 H23C 0.9800 . ?
C24 H24A 0.9800 . ?
C24 H24B 0.9800 . ?
C24 H24C 0.9800 . ?

loop_
_geom_torsion_atom_site_label_1
_geom_torsion_atom_site_label_2
_geom_torsion_atom_site_label_3
_geom_torsion_atom_site_label_4
_geom_torsion
_geom_torsion_site_symmetry_1
_geom_torsion_site_symmetry_2
_geom_torsion_site_symmetry_3
_geom_torsion_site_symmetry_4
_geom_torsion_publ_flag
C6 C1 C2 C3 -5.77(16) . . . . ?
P1 C1 C2 C3 174.18(9) . . . . ?
C6 C1 C2 C7B 170.6(7) . . . . ?
P1 C1 C2 C7B -9.4(7) . . . . ?
C6 C1 C2 C7A 178.5(6) . . . . ?
P1 C1 C2 C7A -1.6(6) . . . . ?
C1 C2 C3 C4 1.05(17) . . . . ?
C7B C2 C3 C4 -175.4(7) . . . . ?
C7A C2 C3 C4 177.0(6) . . . . ?
C2 C3 C4 C5 4.16(17) . . . . ?
C2 C3 C4 C10 -172.56(11) . . . . ?
C3 C4 C5 C6 -4.65(17) . . . . ?
C10 C4 C5 C6 171.92(11) . . . . ?
C4 C5 C6 C1 -0.04(17) . . . . ?
C4 C5 C6 C13 -179.38(10) . . . . ?
C2 C1 C6 C5 5.30(16) . . . . ?
P1 C1 C6 C5 -174.64(8) . . . . ?
C2 C1 C6 C13 -175.37(10) . . . . ?
P1 C1 C6 C13 4.68(15) . . . . ?
C3 C2 C7A C8A -27.2(12) . . . . ?
C1 C2 C7A C8A 148.6(7) . . . . ?
C3 C2 C7A C9A 95.5(7) . . . . ?
C1 C2 C7A C9A -88.7(7) . . . . ?
C3 C2 C7B C8B 61.4(9) . . . . ?
C1 C2 C7B C8B -115.0(6) . . . . ?
C3 C2 C7B C9B -60.2(10) . . . . ?
C1 C2 C7B C9B 123.5(6) . . . . ?
C5 C4 C10 C11 16.92(17) . . . . ?
C3 C4 C10 C11 -166.56(11) . . . . ?
C5 C4 C10 C12 -107.23(14) . . . . ?
C3 C4 C10 C12 69.28(15) . . . . ?
C5 C6 C13 C15 32.36(15) . . . . ?
C1 C6 C13 C15 -146.97(11) . . . . ?
C5 C6 C13 C14 -92.57(14) . . . . ?
C1 C6 C13 C14 88.10(14) . . . . ?
N1 C17 C18 N2 -0.45(15) . . . . ?
N2 C16 N1 C17 2.93(13) . . . . ?
P1 C16 N1 C17 -171.79(10) . . . . ?
N2 C16 N1 C19 168.65(10) . . . . ?
P1 C16 N1 C19 -6.06(19) . . . . ?
C18 C17 N1 C16 -1.58(14) . . . . ?
C18 C17 N1 C19 -168.05(11) . . . . ?
C21 C19 N1 C16 -88.76(14) . . . . ?
C20 C19 N1 C16 146.65(12) . . . . ?
C21 C19 N1 C17 75.30(14) . . . . ?
C20 C19 N1 C17 -49.29(16) . . . . ?
N1 C16 N2 C18 -3.22(13) . . . . ?
P1 C16 N2 C18 172.38(9) . . . . ?
N1 C16 N2 C22 -177.70(10) . . . . ?
P1 C16 N2 C22 -2.10(15) . . . . ?
C17 C18 N2 C16 2.36(15) . . . . ?
C17 C18 N2 C22 176.69(11) . . . . ?
C23 C22 N2 C16 -149.32(12) . . . . ?
C24 C22 N2 C16 86.28(15) . . . . ?
C23 C22 N2 C18 37.08(17) . . . . ?
C24 C22 N2 C18 -87.32(15) . . . . ?
N2 C16 P1 C1 160.88(9) . . . . ?
N1 C16 P1 C1 -25.07(13) . . . . ?
C6 C1 P1 C16 113.63(9) . . . . ?
C2 C1 P1 C16 -66.31(10) . . . . ?
